data_4074426
loop_
_publ_author_name
'Scriban, Corina'
'Glueck, David S.'
'Zakharov, Lev N.'
'Kassel, W. Scott'
'DiPasquale, Antonio G.'
'Golen, James A.'
'Rheingold, Arnold L.'

_publ_section_title
;
 P&#x2212;C and C&#x2212;C Bond Formation by Michael Addition in
 Platinum-Catalyzed Hydrophosphination and in the Stoichiometric Reactions
 of Platinum Phosphido Complexes with Activated Alkenes
;
_journal_issue 24
_journal_name_full Organometallics
_journal_page_first 5757
_journal_paper_doi 10.1021/om060631n
_journal_volume 25
_journal_year 2006
_chemical_formula_sum 'C38 H48 O3 P2 Pt'
_chemical_formula_weight 809.79
_chemical_name_systematic
; 
 ? 
;
_space_group_IT_number 14
_symmetry_cell_setting monoclinic
_symmetry_space_group_name_Hall '-P 2yn'
_symmetry_space_group_name_H-M 'P 1 21/n 1'
_atom_sites_solution_hydrogens geom
_atom_sites_solution_primary patterson
_atom_sites_solution_secondary difmap
_audit_creation_method SHELXL-97
_cell_angle_alpha 90.00
_cell_angle_beta 99.7550(10)
_cell_angle_gamma 90.00
_cell_formula_units_Z 4
_cell_length_a 10.2780(4)
_cell_length_b 17.6054(7)
_cell_length_c 20.0000(8)
_cell_measurement_reflns_used 9308
_cell_measurement_temperature 100(2)
_cell_measurement_theta_max 28.06
_cell_measurement_theta_min 2.31
_cell_volume 3566.6(2)
_computing_cell_refinement 'Bruker SMART'
_computing_data_collection 'Bruker SMART'
_computing_data_reduction 'Bruker SAINT'
_computing_molecular_graphics 'Bruker SHELXTL'
_computing_publication_material 'Bruker SHELXTL'
_computing_structure_refinement 'SHELXL-97 (Sheldrick, 1997)'
_computing_structure_solution 'SHELXS-97 (Sheldrick, 1990)'
_diffrn_ambient_temperature 100(2)
_diffrn_measured_fraction_theta_full 0.999
_diffrn_measured_fraction_theta_max 0.999
_diffrn_measurement_device_type 'CCD area detector'
_diffrn_measurement_method 'phi and omega scans'
_diffrn_radiation_monochromator graphite
_diffrn_radiation_source 'fine-focus sealed tube'
_diffrn_radiation_type MoK\a
_diffrn_radiation_wavelength 0.71073
_diffrn_reflns_av_R_equivalents 0.0259
_diffrn_reflns_av_sigmaI/netI 0.0301
_diffrn_reflns_limit_h_max 12
_diffrn_reflns_limit_h_min -10
_diffrn_reflns_limit_k_max 21
_diffrn_reflns_limit_k_min -21
_diffrn_reflns_limit_l_max 23
_diffrn_reflns_limit_l_min -24
_diffrn_reflns_number 20199
_diffrn_reflns_theta_full 26.00
_diffrn_reflns_theta_max 26.00
_diffrn_reflns_theta_min 1.55
_exptl_absorpt_coefficient_mu 4.058
_exptl_absorpt_correction_T_max 1.000
_exptl_absorpt_correction_T_min 0.727
_exptl_absorpt_correction_type multi-scan
_exptl_absorpt_process_details SADABS
_exptl_crystal_colour colorless
_exptl_crystal_density_diffrn 1.508
_exptl_crystal_density_method 'not measured'
_exptl_crystal_description plate
_exptl_crystal_F_000 1632
_exptl_crystal_size_max 0.20
_exptl_crystal_size_mid 0.20
_exptl_crystal_size_min 0.05
_refine_diff_density_max 1.566
_refine_diff_density_min -0.550
_refine_diff_density_rms 0.107
_refine_ls_extinction_method none
_refine_ls_goodness_of_fit_ref 1.038
_refine_ls_hydrogen_treatment constr
_refine_ls_matrix_type full
_refine_ls_number_parameters 397
_refine_ls_number_reflns 6997
_refine_ls_number_restraints 0
_refine_ls_restrained_S_all 1.038
_refine_ls_R_factor_all 0.0322
_refine_ls_R_factor_gt 0.0279
_refine_ls_shift/su_max 0.002
_refine_ls_shift/su_mean 0.000
_refine_ls_structure_factor_coef Fsqd
_refine_ls_weighting_details 'calc w=1/[\s^2^(Fo^2^)+(0.0343P)^2^+4.9081P] where P=(Fo^2^+2Fc^2^)/3'
_refine_ls_weighting_scheme calc
_refine_ls_wR_factor_gt 0.0650
_refine_ls_wR_factor_ref 0.0670
_reflns_number_gt 6333
_reflns_number_total 6997
_reflns_threshold_expression >2sigma(I)
_cod_data_source_file om060631nsi20060713_113422.cif
_cod_data_source_block glu168
_cod_depositor_comments
;
The following automatic conversions were performed:

'_symmetry_cell_setting' value 'Monoclinic' changed to 'monoclinic'
according to /home/saulius/struct/CIF-dictionaries/cif_core.dic
dictionary named 'cif_core.dic' version 2.4.1 from 2010-06-29.

Automatic conversion script
Id: cif_fix_values 1715 2011-07-08 13:25:40Z adriana 
;
_cod_original_sg_symbol_H-M P2(1)/n
_cod_database_code 4074426

loop_
_symmetry_equiv_pos_as_xyz
'x, y, z'
'-x+1/2, y+1/2, -z+1/2'
'-x, -y, -z'
'x-1/2, -y-1/2, z-1/2'

loop_
_atom_site_label
_atom_site_type_symbol
_atom_site_fract_x
_atom_site_fract_y
_atom_site_fract_z
_atom_site_U_iso_or_equiv
_atom_site_adp_type
_atom_site_occupancy
_atom_site_symmetry_multiplicity
_atom_site_calc_flag
_atom_site_refinement_flags
Pt1 Pt 0.628849(12) 0.182931(7) 0.110871(6) 0.01526(5) Uani 1 1 d .
P1 P 0.82775(9) 0.21229(5) 0.08620(4) 0.01629(18) Uani 1 1 d .
P2 P 0.74072(9) 0.11698(5) 0.19931(4) 0.01678(18) Uani 1 1 d .
O1 O 0.2630(2) 0.24629(15) 0.09962(13) 0.0269(6) Uani 1 1 d .
O2 O 0.4346(2) 0.28727(14) 0.17741(13) 0.0230(5) Uani 1 1 d .
C1 C 0.5235(3) 0.23332(19) 0.02059(17) 0.0170(7) Uani 1 1 d .
H1A H 0.5039 0.2865 0.0295 0.025 Uiso 1 1 calc R
H1B H 0.4407 0.2057 0.0062 0.025 Uiso 1 1 calc R
H1C H 0.5774 0.2309 -0.0153 0.025 Uiso 1 1 calc R
C2 C 0.4414(4) 0.1608(2) 0.14097(19) 0.0207(7) Uani 1 1 d .
H2A H 0.4586 0.1452 0.1898 0.025 Uiso 1 1 calc R
C3 C 0.3681(4) 0.2334(2) 0.13602(18) 0.0210(8) Uani 1 1 d .
C4 C 0.3611(4) 0.0970(2) 0.1004(2) 0.0253(8) Uani 1 1 d .
H4A H 0.2776 0.0901 0.1171 0.038 Uiso 1 1 calc R
H4B H 0.4117 0.0496 0.1060 0.038 Uiso 1 1 calc R
H4C H 0.3430 0.1108 0.0522 0.038 Uiso 1 1 calc R
C5 C 0.3900(4) 0.3666(2) 0.1783(2) 0.0258(8) Uani 1 1 d .
C6 C 0.5035(4) 0.4044(2) 0.2250(2) 0.0328(9) Uani 1 1 d .
H6A H 0.5838 0.4011 0.2048 0.049 Uiso 1 1 calc R
H6B H 0.5178 0.3787 0.2691 0.049 Uiso 1 1 calc R
H6C H 0.4820 0.4579 0.2311 0.049 Uiso 1 1 calc R
C7 C 0.2636(4) 0.3708(2) 0.2083(2) 0.0317(9) Uani 1 1 d .
H7A H 0.1916 0.3463 0.1775 0.048 Uiso 1 1 calc R
H7B H 0.2411 0.4241 0.2146 0.048 Uiso 1 1 calc R
H7C H 0.2767 0.3447 0.2523 0.048 Uiso 1 1 calc R
C8 C 0.3735(4) 0.4019(2) 0.1081(2) 0.0292(9) Uani 1 1 d .
H8A H 0.4568 0.3981 0.0906 0.044 Uiso 1 1 calc R
H8B H 0.3490 0.4555 0.1108 0.044 Uiso 1 1 calc R
H8C H 0.3040 0.3750 0.0776 0.044 Uiso 1 1 calc R
C9 C 0.8555(4) 0.31302(19) 0.07322(17) 0.0194(7) Uani 1 1 d .
C10 C 0.7535(4) 0.3629(2) 0.08009(18) 0.0229(8) Uani 1 1 d .
H10A H 0.6708 0.3435 0.0874 0.027 Uiso 1 1 calc R
C11 C 0.7715(4) 0.4407(2) 0.07629(19) 0.0264(8) Uani 1 1 d .
H11A H 0.7007 0.4742 0.0801 0.032 Uiso 1 1 calc R
C12 C 0.8920(4) 0.4698(2) 0.0670(2) 0.0293(9) Uani 1 1 d .
H12A H 0.9046 0.5232 0.0650 0.035 Uiso 1 1 calc R
C13 C 0.9940(4) 0.4207(2) 0.0606(2) 0.0308(9) Uani 1 1 d .
H13A H 1.0770 0.4406 0.0544 0.037 Uiso 1 1 calc R
C14 C 0.9764(4) 0.3426(2) 0.0632(2) 0.0258(8) Uani 1 1 d .
H14A H 1.0469 0.3093 0.0581 0.031 Uiso 1 1 calc R
C15 C 0.8797(4) 0.1592(2) 0.01688(17) 0.0186(7) Uani 1 1 d .
C16 C 0.7812(4) 0.1254(2) -0.03084(18) 0.0240(8) Uani 1 1 d .
H16A H 0.6909 0.1315 -0.0270 0.029 Uiso 1 1 calc R
C17 C 0.8153(4) 0.0832(2) -0.0837(2) 0.0308(9) Uani 1 1 d .
H17A H 0.7482 0.0612 -0.1165 0.037 Uiso 1 1 calc R
C18 C 0.9457(4) 0.0729(2) -0.0888(2) 0.0310(9) Uani 1 1 d .
H18A H 0.9685 0.0435 -0.1249 0.037 Uiso 1 1 calc R
C19 C 1.0438(4) 0.1051(2) -0.0416(2) 0.0286(9) Uani 1 1 d .
H19A H 1.1339 0.0975 -0.0453 0.034 Uiso 1 1 calc R
C20 C 1.0115(4) 0.1486(2) 0.01112(19) 0.0253(8) Uani 1 1 d .
H20A H 1.0792 0.1710 0.0433 0.030 Uiso 1 1 calc R
C21 C 0.9520(4) 0.18896(19) 0.16086(18) 0.0199(7) Uani 1 1 d .
H21A H 1.0406 0.1859 0.1479 0.024 Uiso 1 1 calc R
H21B H 0.9539 0.2290 0.1958 0.024 Uiso 1 1 calc R
C22 C 0.9156(3) 0.1125(2) 0.18916(17) 0.0197(7) Uani 1 1 d .
H22A H 0.9721 0.1025 0.2335 0.024 Uiso 1 1 calc R
H22B H 0.9289 0.0710 0.1576 0.024 Uiso 1 1 calc R
C23 C 0.7445(3) 0.1504(2) 0.28586(17) 0.0182(7) Uani 1 1 d .
C24 C 0.6617(4) 0.2094(2) 0.29680(18) 0.0227(8) Uani 1 1 d .
H24A H 0.6085 0.2335 0.2593 0.027 Uiso 1 1 calc R
C25 C 0.6561(4) 0.2335(2) 0.36283(19) 0.0275(9) Uani 1 1 d .
H25A H 0.5975 0.2731 0.3701 0.033 Uiso 1 1 calc R
C26 C 0.7356(4) 0.2000(2) 0.41750(19) 0.0253(8) Uani 1 1 d .
H26A H 0.7315 0.2163 0.4624 0.030 Uiso 1 1 calc R
C27 C 0.8215(4) 0.1421(2) 0.40640(18) 0.0250(8) Uani 1 1 d .
H27A H 0.8776 0.1196 0.4438 0.030 Uiso 1 1 calc R
C28 C 0.8260(4) 0.1172(2) 0.34141(18) 0.0226(8) Uani 1 1 d .
H28A H 0.8846 0.0775 0.3343 0.027 Uiso 1 1 calc R
C29 C 0.6858(3) 0.0185(2) 0.19926(17) 0.0195(7) Uani 1 1 d .
C30 C 0.6284(4) -0.0124(2) 0.25093(18) 0.0233(8) Uani 1 1 d .
H30A H 0.6228 0.0168 0.2903 0.028 Uiso 1 1 calc R
C31 C 0.5790(4) -0.0859(2) 0.2455(2) 0.0303(9) Uani 1 1 d .
H31A H 0.5404 -0.1070 0.2813 0.036 Uiso 1 1 calc R
C32 C 0.5860(4) -0.1286(2) 0.1881(2) 0.0328(9) Uani 1 1 d .
H32A H 0.5527 -0.1790 0.1845 0.039 Uiso 1 1 calc R
C33 C 0.6413(4) -0.0977(2) 0.1360(2) 0.0333(10) Uani 1 1 d .
H33A H 0.6455 -0.1268 0.0964 0.040 Uiso 1 1 calc R
C34 C 0.6905(4) -0.0245(2) 0.14119(19) 0.0271(8) Uani 1 1 d .
H34A H 0.7278 -0.0034 0.1050 0.033 Uiso 1 1 calc R
O1S O 0.3245(4) 0.5799(2) 0.17183(16) 0.0528(9) Uani 1 1 d .
C1S C 0.2322(5) 0.6035(3) 0.2134(2) 0.0432(11) Uani 1 1 d .
H1SA H 0.2669 0.5935 0.2618 0.052 Uiso 1 1 calc R
H1SB H 0.1472 0.5764 0.2006 0.052 Uiso 1 1 calc R
C2S C 0.2149(6) 0.6851(3) 0.2011(3) 0.0604(15) Uani 1 1 d .
H2SA H 0.2841 0.7148 0.2303 0.072 Uiso 1 1 calc R
H2SB H 0.1270 0.7025 0.2087 0.072 Uiso 1 1 calc R
C3S C 0.2281(10) 0.6915(4) 0.1272(4) 0.105(3) Uani 1 1 d .
H3SA H 0.1398 0.6941 0.0983 0.126 Uiso 1 1 calc R
H3SB H 0.2782 0.7377 0.1195 0.126 Uiso 1 1 calc R
C4S C 0.2970(6) 0.6250(3) 0.1114(2) 0.0541(14) Uani 1 1 d .
H4SA H 0.3803 0.6393 0.0960 0.065 Uiso 1 1 calc R
H4SB H 0.2420 0.5959 0.0747 0.065 Uiso 1 1 calc R

loop_
_atom_site_aniso_label
_atom_site_aniso_U_11
_atom_site_aniso_U_22
_atom_site_aniso_U_33
_atom_site_aniso_U_23
_atom_site_aniso_U_13
_atom_site_aniso_U_12
Pt1 0.01642(8) 0.01503(8) 0.01499(8) -0.00029(5) 0.00451(5) 0.00020(5)
P1 0.0178(4) 0.0163(4) 0.0155(4) 0.0005(3) 0.0051(3) 0.0004(4)
P2 0.0202(5) 0.0150(4) 0.0160(4) 0.0004(3) 0.0054(3) 0.0012(4)
O1 0.0190(13) 0.0258(14) 0.0351(15) -0.0055(12) 0.0026(12) 0.0007(11)
O2 0.0221(13) 0.0197(13) 0.0269(13) -0.0035(11) 0.0031(11) 0.0017(11)
C1 0.0174(17) 0.0172(17) 0.0171(16) -0.0023(13) 0.0050(13) -0.0002(14)
C2 0.0209(18) 0.0191(17) 0.0239(18) -0.0035(15) 0.0093(15) -0.0052(15)
C3 0.0202(19) 0.0238(19) 0.0208(18) -0.0018(14) 0.0088(15) -0.0021(15)
C4 0.0230(19) 0.0158(18) 0.039(2) -0.0045(16) 0.0098(16) -0.0029(15)
C5 0.027(2) 0.0204(19) 0.031(2) -0.0054(16) 0.0078(17) 0.0035(16)
C6 0.038(2) 0.021(2) 0.037(2) -0.0078(17) 0.0010(19) 0.0008(18)
C7 0.036(2) 0.025(2) 0.036(2) -0.0041(17) 0.0127(19) 0.0042(18)
C8 0.032(2) 0.024(2) 0.034(2) -0.0001(17) 0.0099(18) 0.0005(17)
C9 0.0226(19) 0.0207(18) 0.0149(16) 0.0002(14) 0.0033(14) 0.0007(14)
C10 0.026(2) 0.0216(19) 0.0226(18) -0.0029(15) 0.0085(15) -0.0009(15)
C11 0.032(2) 0.0203(19) 0.0286(19) -0.0034(16) 0.0085(17) 0.0064(16)
C12 0.040(2) 0.0158(18) 0.033(2) 0.0006(16) 0.0097(18) -0.0012(16)
C13 0.030(2) 0.025(2) 0.040(2) 0.0077(17) 0.0123(18) -0.0057(17)
C14 0.023(2) 0.0220(19) 0.034(2) 0.0057(16) 0.0103(16) 0.0028(16)
C15 0.0246(19) 0.0152(16) 0.0182(16) 0.0015(14) 0.0104(14) 0.0005(14)
C16 0.028(2) 0.0215(19) 0.0246(19) -0.0026(15) 0.0101(16) -0.0018(16)
C17 0.044(3) 0.023(2) 0.026(2) -0.0074(16) 0.0088(18) -0.0072(18)
C18 0.049(3) 0.021(2) 0.028(2) -0.0015(16) 0.0222(19) 0.0012(18)
C19 0.031(2) 0.024(2) 0.035(2) -0.0007(17) 0.0175(18) 0.0029(17)
C20 0.030(2) 0.0203(18) 0.0273(19) 0.0013(16) 0.0116(16) -0.0014(16)
C21 0.0200(18) 0.0216(18) 0.0192(17) -0.0001(14) 0.0059(14) 0.0023(14)
C22 0.0204(18) 0.0193(17) 0.0197(17) 0.0030(14) 0.0048(14) 0.0024(14)
C23 0.0231(18) 0.0163(17) 0.0165(16) -0.0006(14) 0.0078(14) -0.0050(14)
C24 0.026(2) 0.0198(18) 0.0217(18) -0.0005(15) 0.0030(15) -0.0011(15)
C25 0.029(2) 0.025(2) 0.030(2) -0.0070(16) 0.0073(17) 0.0024(16)
C26 0.029(2) 0.027(2) 0.0211(18) -0.0082(15) 0.0077(16) -0.0084(16)
C27 0.030(2) 0.0236(19) 0.0199(17) 0.0008(15) 0.0008(16) -0.0048(16)
C28 0.026(2) 0.0189(18) 0.0224(18) -0.0022(15) 0.0040(15) -0.0001(15)
C29 0.0195(18) 0.0175(17) 0.0215(17) 0.0026(14) 0.0038(14) 0.0031(14)
C30 0.026(2) 0.0251(19) 0.0199(17) -0.0011(15) 0.0067(15) -0.0018(16)
C31 0.031(2) 0.031(2) 0.031(2) 0.0040(17) 0.0101(17) -0.0085(18)
C32 0.036(2) 0.0173(19) 0.044(2) -0.0015(17) 0.0040(19) -0.0062(17)
C33 0.040(2) 0.023(2) 0.038(2) -0.0142(18) 0.0090(19) -0.0028(18)
C34 0.035(2) 0.0216(19) 0.0265(19) -0.0010(15) 0.0108(17) 0.0002(16)
O1S 0.066(2) 0.055(2) 0.0418(18) 0.0121(16) 0.0218(17) 0.0310(19)
C1S 0.047(3) 0.045(3) 0.043(3) 0.009(2) 0.023(2) 0.004(2)
C2S 0.066(4) 0.058(4) 0.061(4) -0.002(3) 0.020(3) 0.018(3)
C3S 0.182(9) 0.083(5) 0.068(4) 0.038(4) 0.072(5) 0.072(5)
C4S 0.060(3) 0.068(4) 0.039(3) 0.016(2) 0.018(2) 0.023(3)

loop_
_atom_type_symbol
_atom_type_description
_atom_type_scat_dispersion_real
_atom_type_scat_dispersion_imag
_atom_type_scat_source
C C 0.0033 0.0016 'International Tables Vol C Tables 4.2.6.8 and 6.1.1.4'
H H 0.0000 0.0000 'International Tables Vol C Tables 4.2.6.8 and 6.1.1.4'
O O 0.0106 0.0060 'International Tables Vol C Tables 4.2.6.8 and 6.1.1.4'
P P 0.1023 0.0942 'International Tables Vol C Tables 4.2.6.8 and 6.1.1.4'
Pt Pt -1.7033 8.3905 'International Tables Vol C Tables 4.2.6.8 and 6.1.1.4'

loop_
_geom_angle_atom_site_label_1
_geom_angle_atom_site_label_2
_geom_angle_atom_site_label_3
_geom_angle
C1 Pt1 C2 87.82(14)
C1 Pt1 P1 93.95(9)
C2 Pt1 P1 175.59(10)
C1 Pt1 P2 173.30(9)
C2 Pt1 P2 92.80(10)
P1 Pt1 P2 85.91(3)
C9 P1 C15 108.49(16)
C9 P1 C21 103.24(16)
C15 P1 C21 104.50(16)
C9 P1 Pt1 115.24(13)
C15 P1 Pt1 116.34(12)
C21 P1 Pt1 107.65(12)
C23 P2 C29 105.33(16)
C23 P2 C22 104.71(16)
C29 P2 C22 105.45(16)
C23 P2 Pt1 120.24(12)
C29 P2 Pt1 111.82(11)
C22 P2 Pt1 108.18(11)
C3 O2 C5 122.9(3)
C3 C2 C4 111.9(3)
C3 C2 Pt1 107.2(2)
C4 C2 Pt1 114.2(2)
O1 C3 O2 122.4(3)
O1 C3 C2 126.3(3)
O2 C3 C2 111.3(3)
O2 C5 C6 102.5(3)
O2 C5 C8 111.4(3)
C6 C5 C8 110.0(3)
O2 C5 C7 109.8(3)
C6 C5 C7 110.7(3)
C8 C5 C7 112.0(3)
C14 C9 C10 118.9(3)
C14 C9 P1 123.3(3)
C10 C9 P1 117.5(3)
C11 C10 C9 120.5(4)
C12 C11 C10 120.3(4)
C13 C12 C11 119.5(4)
C12 C13 C14 120.7(4)
C13 C14 C9 120.0(4)
C20 C15 C16 119.2(3)
C20 C15 P1 123.1(3)
C16 C15 P1 117.7(3)
C17 C16 C15 120.1(4)
C18 C17 C16 120.2(4)
C17 C18 C19 120.3(4)
C18 C19 C20 120.3(4)
C19 C20 C15 120.0(4)
C22 C21 P1 108.5(2)
C21 C22 P2 107.8(2)
C24 C23 C28 119.3(3)
C24 C23 P2 118.5(3)
C28 C23 P2 122.2(3)
C23 C24 C25 120.2(3)
C26 C25 C24 120.3(4)
C25 C26 C27 119.5(3)
C28 C27 C26 120.4(3)
C27 C28 C23 120.3(3)
C30 C29 C34 119.1(3)
C30 C29 P2 123.0(3)
C34 C29 P2 117.6(3)
C29 C30 C31 120.4(3)
C32 C31 C30 120.0(4)
C33 C32 C31 119.9(4)
C32 C33 C34 120.2(4)
C33 C34 C29 120.4(4)
C1S O1S C4S 105.9(3)
O1S C1S C2S 105.2(4)
C1S C2S C3S 102.0(5)
C4S C3S C2S 106.6(5)
C3S C4S O1S 107.5(4)

loop_
_geom_bond_atom_site_label_1
_geom_bond_atom_site_label_2
_geom_bond_distance
Pt1 C1 2.135(3)
Pt1 C2 2.149(4)
Pt1 P1 2.2432(9)
Pt1 P2 2.2604(9)
P1 C9 1.822(4)
P1 C15 1.825(4)
P1 C21 1.839(4)
P2 C23 1.822(3)
P2 C29 1.823(4)
P2 C22 1.844(4)
O1 C3 1.218(4)
O2 C3 1.364(4)
O2 C5 1.470(4)
C2 C3 1.478(5)
C2 C4 1.540(5)
C5 C6 1.518(5)
C5 C8 1.519(5)
C5 C7 1.523(5)
C9 C14 1.393(5)
C9 C10 1.393(5)
C10 C11 1.386(5)
C11 C12 1.381(6)
C12 C13 1.381(6)
C13 C14 1.389(5)
C15 C20 1.392(5)
C15 C16 1.401(5)
C16 C17 1.385(5)
C17 C18 1.373(6)
C18 C19 1.380(6)
C19 C20 1.388(5)
C21 C22 1.531(5)
C23 C24 1.383(5)
C23 C28 1.401(5)
C24 C25 1.398(5)
C25 C26 1.381(5)
C26 C27 1.391(6)
C27 C28 1.380(5)
C29 C30 1.385(5)
C29 C34 1.394(5)
C30 C31 1.388(5)
C31 C32 1.384(6)
C32 C33 1.381(6)
C33 C34 1.382(5)
O1S C1S 1.425(5)
O1S C4S 1.434(6)
C1S C2S 1.464(7)
C2S C3S 1.510(8)
C3S C4S 1.432(8)
